data_7202301
loop_
_publ_author_name
'Zhang, Wei-Xiong'
'Xue, Wei'
'Lin, Jian-Bin'
'Zheng, Yan-Zhen'
'Chen, Xiao-Ming'

_publ_section_title
;
 3D geometrically frustrated magnets assembled by transition metal ion
 and 1,2,3-triazole-4,5-dicarboxylate as triangular nodes
;
_journal_issue 12
_journal_name_full CrystEngComm
_journal_page_first 1770
_journal_paper_doi 10.1039/b809838g
_journal_volume 10
_journal_year 2008
_chemical_formula_sum 'C6 H8 Mn N4 O4.5'
_chemical_formula_weight 263.10
_chemical_name_systematic
;
?
;
_space_group_IT_number 198
_symmetry_cell_setting cubic
_symmetry_space_group_name_Hall 'P 2ac 2ab 3'
_symmetry_space_group_name_H-M 'P 21 3'
_atom_sites_solution_hydrogens geom
_atom_sites_solution_primary direct
_atom_sites_solution_secondary difmap
_audit_creation_method SHELXL-97
_cell_angle_alpha 90.00
_cell_angle_beta 90.00
_cell_angle_gamma 90.00
_cell_formula_units_Z 4
_cell_length_a 10.2304(4)
_cell_length_b 10.2304(4)
_cell_length_c 10.2304(4)
_cell_measurement_temperature 293(2)
_cell_volume 1070.72(7)
_computing_structure_refinement 'SHELXL-97 (Sheldrick, 1997)'
_computing_structure_solution 'SHELXS-97 (Sheldrick, 1990)'
_diffrn_ambient_temperature 293(2)
_diffrn_measured_fraction_theta_full 0.997
_diffrn_measured_fraction_theta_max 0.997
_diffrn_radiation_monochromator graphite
_diffrn_radiation_source 'fine-focus sealed tube'
_diffrn_radiation_type MoK\a
_diffrn_radiation_wavelength 0.71073
_diffrn_reflns_av_R_equivalents 0.0347
_diffrn_reflns_av_sigmaI/netI 0.0134
_diffrn_reflns_limit_h_max 12
_diffrn_reflns_limit_h_min -12
_diffrn_reflns_limit_k_max 12
_diffrn_reflns_limit_k_min -12
_diffrn_reflns_limit_l_max 12
_diffrn_reflns_limit_l_min -12
_diffrn_reflns_number 9249
_diffrn_reflns_theta_full 24.82
_diffrn_reflns_theta_max 24.82
_diffrn_reflns_theta_min 2.82
_exptl_absorpt_coefficient_mu 1.240
_exptl_absorpt_correction_T_max 0.8861
_exptl_absorpt_correction_T_min 0.8757
_exptl_absorpt_correction_type empirical
_exptl_crystal_density_diffrn 1.632
_exptl_crystal_density_method 'not measured'
_exptl_crystal_F_000 532
_exptl_crystal_size_max 0.11
_exptl_crystal_size_mid 0.10
_exptl_crystal_size_min 0.10
_refine_diff_density_max 0.321
_refine_diff_density_min -0.354
_refine_diff_density_rms 0.091
_refine_ls_abs_structure_details 'Flack H D (1983), Acta Cryst. A39, 876-881'
_refine_ls_abs_structure_Flack 0.1(2)
_refine_ls_extinction_method none
_refine_ls_goodness_of_fit_ref 1.208
_refine_ls_hydrogen_treatment constr
_refine_ls_matrix_type full
_refine_ls_number_parameters 82
_refine_ls_number_reflns 627
_refine_ls_number_restraints 113
_refine_ls_restrained_S_all 1.146
_refine_ls_R_factor_all 0.0934
_refine_ls_R_factor_gt 0.0905
_refine_ls_shift/su_max 0.000
_refine_ls_shift/su_mean 0.000
_refine_ls_structure_factor_coef Fsqd
_refine_ls_weighting_details 'calc w=1/[\s^2^(Fo^2^)+(0.1401P)^2^+1.0000P] where P=(Fo^2^+2Fc^2^)/3'
_refine_ls_weighting_scheme calc
_refine_ls_wR_factor_gt 0.2513
_refine_ls_wR_factor_ref 0.2546
_reflns_number_gt 596
_reflns_number_total 627
_reflns_threshold_expression >2sigma(I)
_cod_data_source_file b809838g.txt
_cod_data_source_block d
_cod_depositor_comments
;
The following automatic conversions were performed:
'_symmetry_cell_setting' value 'Cubic' changed to 'cubic' according to
'/home/saulius/struct/CIF-dictionaries/cif_core.dic' dictionary named
'cif_core.dic' version 2.4.1 from 2010-06-29.

Automatic conversion script
Id: cif_fix_enum 1527 2010-12-29 10:47:43Z saulius 
;
_cod_original_sg_symbol_H-M P2(1)3
_cod_original_formula_sum 'C6 H8 Mn N4 O4.50'
_cod_database_code 7202301

loop_
_symmetry_equiv_pos_as_xyz
'x, y, z'
'-x+1/2, -y, z+1/2'
'-x, y+1/2, -z+1/2'
'x+1/2, -y+1/2, -z'
'z, x, y'
'z+1/2, -x+1/2, -y'
'-z+1/2, -x, y+1/2'
'-z, x+1/2, -y+1/2'
'y, z, x'
'-y, z+1/2, -x+1/2'
'y+1/2, -z+1/2, -x'
'-y+1/2, -z, x+1/2'

loop_
_atom_site_label
_atom_site_type_symbol
_atom_site_fract_x
_atom_site_fract_y
_atom_site_fract_z
_atom_site_U_iso_or_equiv
_atom_site_adp_type
_atom_site_occupancy
_atom_site_symmetry_multiplicity
_atom_site_calc_flag
_atom_site_refinement_flags
_atom_site_disorder_assembly
_atom_site_disorder_group
Mn1 Mn -0.37401(19) -0.12599(19) -0.87401(19) 0.0973(11) Uani 1 3 d SU . .
C1 C -0.520(3) 0.136(3) -0.763(2) 0.100(7) Uani 0.33 1 d PDU A -1
C2 C -0.4396(13) 0.1695(16) -0.6470(14) 0.067(5) Uani 0.33 1 d PDU A -1
C3 C -0.3298(14) 0.1097(14) -0.5980(17) 0.067(5) Uani 0.33 1 d PDU A -1
C4 C -0.232(2) 0.003(2) -0.610(2) 0.100(7) Uani 0.33 1 d PDU A -1
N1 N -0.4649(17) 0.2715(15) -0.5671(16) 0.089(4) Uani 0.33 1 d PDU . -1
N2 N -0.375(2) 0.274(2) -0.4743(17) 0.089(4) Uani 0.33 1 d PDU B -1
N3 N -0.2921(18) 0.177(2) -0.4908(16) 0.089(4) Uani 0.33 1 d PDU . -1
O1 O -0.610(3) 0.219(3) -0.772(4) 0.181(12) Uani 0.33 1 d PDU . -1
O2 O -0.507(3) 0.048(3) -0.849(3) 0.131(7) Uani 0.33 1 d PDU A -1
O3 O -0.223(3) -0.077(3) -0.701(3) 0.131(7) Uani 0.33 1 d PDU A -1
O4 O -0.210(4) -0.020(4) -0.493(3) 0.181(12) Uani 0.33 1 d PDU . -1
N4 N -0.367(2) 0.367(2) -1.133(2) 0.28(2) Uani 1 3 d SDU . .
H4A H -0.3158 0.3158 -1.1842 0.333 Uiso 1 3 calc SR . .
C5 C -0.484(3) 0.298(2) -1.097(6) 0.34(3) Uani 0.67 1 d PDU . .
H5A H -0.5493 0.3104 -1.1634 0.505 Uiso 0.67 1 calc PR . .
H5B H -0.5159 0.3304 -1.0151 0.505 Uiso 0.67 1 calc PR . .
H5C H -0.4648 0.2063 -1.0891 0.505 Uiso 0.67 1 calc PR . .
O1W O -0.601(2) 0.101(2) -1.101(2) 0.197(19) Uani 0.50 3 d SPU . .
H1WA H -0.6638 0.1070 -1.0490 0.296 Uiso 0.17 1 d PR . .
H1WB H -0.6320 0.0979 -1.1805 0.296 Uiso 0.17 1 d PR . .

loop_
_atom_site_aniso_label
_atom_site_aniso_U_11
_atom_site_aniso_U_22
_atom_site_aniso_U_33
_atom_site_aniso_U_23
_atom_site_aniso_U_13
_atom_site_aniso_U_12
Mn1 0.0973(11) 0.0973(11) 0.0973(11) -0.0266(9) 0.0266(9) -0.0266(9)
C1 0.063(11) 0.106(14) 0.129(17) -0.042(14) -0.034(9) 0.050(10)
C2 0.051(6) 0.064(7) 0.085(13) -0.015(8) 0.013(8) 0.019(7)
C3 0.051(6) 0.064(7) 0.085(13) -0.015(8) 0.013(8) 0.019(7)
C4 0.063(11) 0.106(14) 0.129(17) -0.042(14) -0.034(9) 0.050(10)
N1 0.088(8) 0.126(12) 0.053(6) 0.021(7) -0.022(6) -0.005(8)
N2 0.088(8) 0.126(12) 0.053(6) 0.021(7) -0.022(6) -0.005(8)
N3 0.088(8) 0.126(12) 0.053(6) 0.021(7) -0.022(6) -0.005(8)
O1 0.19(2) 0.120(15) 0.23(2) 0.043(16) 0.00(2) -0.021(16)
O2 0.115(11) 0.137(13) 0.142(14) -0.081(11) -0.035(10) 0.068(10)
O3 0.115(11) 0.137(13) 0.142(14) -0.081(11) -0.035(10) 0.068(10)
O4 0.19(2) 0.120(15) 0.23(2) 0.043(16) 0.00(2) -0.021(16)
N4 0.28(2) 0.28(2) 0.28(2) -0.011(19) 0.011(19) 0.011(19)
C5 0.45(6) 0.061(10) 0.50(7) 0.02(2) 0.23(5) 0.02(2)
O1W 0.197(19) 0.197(19) 0.197(19) 0.046(16) -0.046(16) 0.046(16)

loop_
_atom_type_symbol
_atom_type_description
_atom_type_scat_dispersion_real
_atom_type_scat_dispersion_imag
_atom_type_scat_source
C C 0.0033 0.0016 'International Tables Vol C Tables 4.2.6.8 and 6.1.1.4'
H H 0.0000 0.0000 'International Tables Vol C Tables 4.2.6.8 and 6.1.1.4'
N N 0.0061 0.0033 'International Tables Vol C Tables 4.2.6.8 and 6.1.1.4'
O O 0.0106 0.0060 'International Tables Vol C Tables 4.2.6.8 and 6.1.1.4'
Mn Mn 0.3368 0.7283 'International Tables Vol C Tables 4.2.6.8 and 6.1.1.4'

loop_
_geom_angle_atom_site_label_1
_geom_angle_atom_site_label_2
_geom_angle_atom_site_label_3
_geom_angle
_geom_angle_site_symmetry_1
_geom_angle_site_symmetry_3
_geom_angle_publ_flag
N1 Mn1 N1 109.1(5) 10_553 3_443 ?
N1 Mn1 N1 109.1(5) 10_553 8_454 ?
N1 Mn1 N1 109.1(5) 3_443 8_454 ?
N1 Mn1 O4 81.0(11) 10_553 5_554 ?
N1 Mn1 O4 28.1(10) 3_443 5_554 ?
N1 Mn1 O4 121.6(11) 8_454 5_554 ?
N1 Mn1 O4 28.1(10) 10_553 2_454 ?
N1 Mn1 O4 121.6(11) 3_443 2_454 ?
N1 Mn1 O4 81.0(11) 8_454 2_454 ?
O4 Mn1 O4 96.7(16) 5_554 2_454 ?
N1 Mn1 O4 121.6(11) 10_553 11_444 ?
N1 Mn1 O4 81.0(11) 3_443 11_444 ?
N1 Mn1 O4 28.1(10) 8_454 11_444 ?
O4 Mn1 O4 96.7(16) 5_554 11_444 ?
O4 Mn1 O4 96.7(16) 2_454 11_444 ?
N1 Mn1 N3 38.2(6) 10_553 2_454 ?
N1 Mn1 N3 110.6(6) 3_443 2_454 ?
N1 Mn1 N3 135.7(6) 8_454 2_454 ?
O4 Mn1 N3 87.8(10) 5_554 2_454 ?
O4 Mn1 N3 61.7(13) 2_454 2_454 ?
O4 Mn1 N3 158.4(11) 11_444 2_454 ?
N1 Mn1 N3 110.6(6) 10_553 11_444 ?
N1 Mn1 N3 135.7(6) 3_443 11_444 ?
N1 Mn1 N3 38.2(6) 8_454 11_444 ?
O4 Mn1 N3 158.4(11) 5_554 11_444 ?
O4 Mn1 N3 87.8(10) 2_454 11_444 ?
O4 Mn1 N3 61.7(13) 11_444 11_444 ?
N3 Mn1 N3 112.7(5) 2_454 11_444 ?
N1 Mn1 N3 135.7(6) 10_553 5_554 ?
N1 Mn1 N3 38.2(6) 3_443 5_554 ?
N1 Mn1 N3 110.6(6) 8_454 5_554 ?
O4 Mn1 N3 61.7(13) 5_554 5_554 ?
O4 Mn1 N3 158.4(11) 2_454 5_554 ?
O4 Mn1 N3 87.8(10) 11_444 5_554 ?
N3 Mn1 N3 112.7(5) 2_454 5_554 ?
N3 Mn1 N3 112.7(5) 11_444 5_554 ?
N1 Mn1 O1 76.7(8) 10_553 10_553 ?
N1 Mn1 O1 102.3(12) 3_443 10_553 ?
N1 Mn1 O1 143.4(12) 8_454 10_553 ?
O4 Mn1 O1 94.9(16) 5_554 10_553 ?
O4 Mn1 O1 98.4(15) 2_454 10_553 ?
O4 Mn1 O1 159.6(13) 11_444 10_553 ?
N3 Mn1 O1 38.5(9) 2_454 10_553 ?
N3 Mn1 O1 105.3(12) 11_444 10_553 ?
N3 Mn1 O1 83.1(11) 5_554 10_553 ?
N1 Mn1 O1 102.3(12) 10_553 8_454 ?
N1 Mn1 O1 143.4(12) 3_443 8_454 ?
N1 Mn1 O1 76.7(8) 8_454 8_454 ?
O4 Mn1 O1 159.6(13) 5_554 8_454 ?
O4 Mn1 O1 94.9(16) 2_454 8_454 ?
O4 Mn1 O1 98.4(15) 11_444 8_454 ?
N3 Mn1 O1 83.1(11) 2_454 8_454 ?
N3 Mn1 O1 38.5(9) 11_444 8_454 ?
N3 Mn1 O1 105.3(12) 5_554 8_454 ?
O1 Mn1 O1 66.8(14) 10_553 8_454 ?
N1 Mn1 O1 143.4(12) 10_553 3_443 ?
N1 Mn1 O1 76.7(8) 3_443 3_443 ?
N1 Mn1 O1 102.3(11) 8_454 3_443 ?
O4 Mn1 O1 98.4(15) 5_554 3_443 ?
O4 Mn1 O1 159.6(13) 2_454 3_443 ?
O4 Mn1 O1 94.9(16) 11_444 3_443 ?
N3 Mn1 O1 105.3(12) 2_454 3_443 ?
N3 Mn1 O1 83.1(11) 11_444 3_443 ?
N3 Mn1 O1 38.5(9) 5_554 3_443 ?
O1 Mn1 O1 66.8(14) 10_553 3_443 ?
O1 Mn1 O1 66.8(14) 8_454 3_443 ?
O1 C1 O2 120.6(18) . . ?
O1 C1 C2 108(2) . . ?
O2 C1 C2 131(2) . . ?
N1 C2 C3 106.2(9) . . ?
N1 C2 C1 123.9(16) . . ?
C3 C2 C1 129.9(18) . . ?
N3 C3 C2 107.7(9) . . ?
N3 C3 C4 104.4(18) . . ?
C2 C3 C4 147.9(19) . . ?
O4 C4 O3 126(2) . . ?
O4 C4 C3 100(2) . . ?
O3 C4 C3 127(2) . . ?
N2 N1 C2 108.5(9) . . ?
N2 N1 Mn1 139.7(13) . 3_453 ?
C2 N1 Mn1 111.9(11) . 3_453 ?
N3 N2 N1 110.0(10) . . ?
N2 N3 C3 107.6(9) . . ?
N2 N3 Mn1 128.6(13) . 2_455 ?
C3 N3 Mn1 123.8(14) . 2_455 ?
C1 O1 Mn1 120(3) . 3_453 ?
C1 O2 Mn1 135.0(18) . . ?
C4 O3 Mn1 129.7(17) . . ?
C4 O4 Mn1 120(2) . 2_455 ?
C5 N4 C5 109(2) 10_563 . ?
C5 N4 C5 109(2) 10_563 7_353 ?
C5 N4 C5 109(2) . 7_353 ?
C5 N4 H4A 110.0 10_563 . ?
C5 N4 H4A 110.0 . . ?
C5 N4 H4A 110.0 7_353 . ?
N4 C5 H5A 109.5 . . ?
N4 C5 H5B 109.5 . . ?
H5A C5 H5B 109.5 . . ?
N4 C5 H5C 109.5 . . ?
H5A C5 H5C 109.5 . . ?
H5B C5 H5C 109.5 . . ?
H1WA O1W H1WB 108.8 . . ?

loop_
_geom_bond_atom_site_label_1
_geom_bond_atom_site_label_2
_geom_bond_distance
_geom_bond_site_symmetry_2
_geom_bond_publ_flag
Mn1 N1 2.045(14) 10_553 ?
Mn1 N1 2.045(14) 3_443 ?
Mn1 N1 2.045(14) 8_454 ?
Mn1 O4 2.11(3) 5_554 ?
Mn1 O4 2.11(3) 2_454 ?
Mn1 O4 2.11(3) 11_444 ?
Mn1 N3 2.141(13) 2_454 ?
Mn1 N3 2.141(13) 11_444 ?
Mn1 N3 2.141(13) 5_554 ?
Mn1 O1 2.19(3) 10_553 ?
Mn1 O1 2.19(3) 8_454 ?
Mn1 O1 2.19(3) 3_443 ?
C1 O1 1.255(10) . ?
C1 O2 1.257(10) . ?
C1 C2 1.490(9) . ?
C2 N1 1.350(9) . ?
C2 C3 1.374(9) . ?
C3 N3 1.350(9) . ?
C3 C4 1.485(9) . ?
C4 O4 1.245(10) . ?
C4 O3 1.246(10) . ?
N1 N2 1.319(9) . ?
N1 Mn1 2.045(14) 3_453 ?
N2 N3 1.319(9) . ?
N3 Mn1 2.141(13) 2_455 ?
O1 Mn1 2.19(3) 3_453 ?
O4 Mn1 2.11(3) 2_455 ?
N4 C5 1.437(10) 10_563 ?
N4 C5 1.437(10) . ?
N4 C5 1.437(10) 7_353 ?
N4 H4A 0.9100 . ?
C5 H5A 0.9600 . ?
C5 H5B 0.9600 . ?
C5 H5C 0.9600 . ?
O1W H1WA 0.8359 . ?
O1W H1WB 0.8710 . ?
